data_7242568
loop_
_publ_author_name
'Wu, Yu'
'Zhong, Yuyu'
'Kang, Weiyi'
'Liu, Yiwei'
'Yang, Tingting'
'Zhou, Mi'
'Zhou, Luyi'

_publ_section_title
;
 Two new luminescent Cd(ii)-based coordination polymers by regulating the
 asymmetrical tetracarboxylate and auxiliary ligands displaying high
 sensitivity for Fe3+ and CrO42&#x2212;
;
_journal_issue 19
_journal_name_full CrystEngComm
_journal_page_first 3460
_journal_page_last 3466
_journal_paper_doi 10.1039/D1CE00310K
_journal_volume 23
_journal_year 2021
_chemical_formula_moiety 'C16 H14 Cd2 O12'
_chemical_formula_sum 'C16 H14 Cd2 O12'
_chemical_formula_weight 623.07
_space_group_crystal_system monoclinic
_space_group_IT_number 14
_space_group_name_Hall '-P 2ybc'
_space_group_name_H-M_alt 'P 1 21/c 1'
_atom_sites_solution_hydrogens mixed
_audit_creation_date 2020-10-29
_audit_creation_method
;
Olex2 1.2
(compiled 2018.05.29 svn.r3508 for OlexSys, GUI svn.r5506)
;
_audit_update_record
;
2020-12-11 deposited with the CCDC.	2021-03-25 downloaded from the CCDC.
;
_cell_angle_alpha 90
_cell_angle_beta 91.090(2)
_cell_angle_gamma 90
_cell_formula_units_Z 4
_cell_length_a 7.60650(10)
_cell_length_b 13.9939(3)
_cell_length_c 20.8616(4)
_cell_measurement_reflns_used 7239
_cell_measurement_temperature 293(2)
_cell_measurement_theta_max 71.1110
_cell_measurement_theta_min 3.7740
_cell_volume 2220.20(7)
_computing_cell_refinement 'CrysAlisPro 1.171.40.53 (Rigaku OD, 2019)'
_computing_data_collection 'CrysAlisPro 1.171.40.53 (Rigaku OD, 2019)'
_computing_data_reduction 'CrysAlisPro 1.171.40.53 (Rigaku OD, 2019)'
_computing_molecular_graphics 'Olex2 (Dolomanov et al., 2009)'
_computing_publication_material 'Olex2 (Dolomanov et al., 2009)'
_computing_structure_refinement 'ShelXL (Sheldrick, 2015)'
_diffrn_ambient_temperature 293(2)
_diffrn_detector 'CCD plate'
_diffrn_detector_area_resol_mean 8.1281
_diffrn_detector_type Eos
_diffrn_measured_fraction_theta_full 1.000
_diffrn_measured_fraction_theta_max 0.987
_diffrn_measurement_details
;
List of Runs (angles in degrees, time in seconds):

  # Type    Start    End  Width  t~exp~   \w     \q     \k     \f   Frames
#--------------------------------------------------------------------------
  1  \w    -75.00 -32.00   1.00    5.00    --    0.00 178.00-180.00   43
  2  \w    -76.00 -32.00   1.00    5.00    --    0.00 178.00-150.00   44
  3  \w    -67.00 -42.00   1.00    5.00    --    0.00 178.00  60.00   25
  4  \w    -67.00 -32.00   1.00    5.00    --    0.00 178.00 -60.00   35
  5  \w      0.00  42.00   1.00    5.00    --    0.00 -99.00  90.00   42
  6  \w    -11.00  97.00   1.00   15.00    --   54.63 -19.00   0.00  108
  7  \w     -1.00  65.00   1.00   15.00    --   54.63 -99.00 -90.00   66
  8  \w     33.00  71.00   1.00   15.00    --   54.63 -57.00 -60.00   38
  9  \w      8.00  75.00   1.00   15.00    --   54.63 -57.00 120.00   67
 10  \w     81.00 123.00   1.00   15.00    --   54.63  57.00-180.00   42
 11  \w     39.00 103.00   1.00   15.00    --   54.63-125.00 120.00   64
 12  \w     36.00 108.00   1.00   15.00    --   54.63  57.00 -30.00   72
 13  \w     85.00 112.00   1.00   15.00    --  109.26-111.00   0.00   27
 14  \w    103.00 172.00   1.00   15.00    --  109.26  50.00 -90.00   69
 15  \w     72.00 122.00   1.00   15.00    --  109.26 -37.00  60.00   50
 16  \w     84.00 113.00   1.00   15.00    --  109.26-111.00-120.00   29
 17  \w    100.00 149.00   1.00   15.00    --  109.26 111.00-150.00   49
 18  \w     44.00  74.00   1.00   15.00    --  109.26-138.00 158.00   30
 19  \w     40.00  87.00   1.00   15.00    --  109.26-111.00  90.00   47
 20  \w     40.00 133.00   1.00   15.00    --  109.26 -77.00 120.00   93
 21  \w     48.00  78.00   1.00   15.00    --  109.26-111.00 -60.00   30
 22  \w     86.00 127.00   1.00   15.00    --  109.26-138.00 158.00   41
 23  \w    108.00 172.00   1.00   15.00    --  109.26  25.00  30.00   64
 24  \w     43.00 131.00   1.00   15.00    --  109.26 -37.00 150.00   88
 25  \w     97.00 122.00   1.00   15.00    --  109.26  63.00-180.00   25
 26  \w    149.00 174.00   1.00   15.00    --  109.26  63.00-180.00   25
 27  \w     49.00 111.00   1.00   15.00    --  109.26 -37.00 -90.00   62
 28  \w     48.00 137.00   1.00   15.00    --  109.26 -77.00 -90.00   89
 29  \w     84.00 160.00   1.00   15.00    --  109.26  37.00 -30.00   76
;
_diffrn_measurement_device 'four-circle diffractometer'
_diffrn_measurement_device_type 'Xcalibur, Eos, Gemini'
_diffrn_measurement_method '\w scans'
_diffrn_orient_matrix_type 'CrysAlisPro convention (1999,Acta A55,543-557)'
_diffrn_orient_matrix_UB_11 0.0122247000
_diffrn_orient_matrix_UB_12 0.0163159000
_diffrn_orient_matrix_UB_13 -0.0728277000
_diffrn_orient_matrix_UB_21 -0.1009459000
_diffrn_orient_matrix_UB_22 -0.0938026000
_diffrn_orient_matrix_UB_23 -0.0124232000
_diffrn_orient_matrix_UB_31 -0.1751609000
_diffrn_orient_matrix_UB_32 0.0552366000
_diffrn_orient_matrix_UB_33 0.0004795000
_diffrn_radiation_monochromator graphite
_diffrn_radiation_probe x-ray
_diffrn_radiation_type CuK\a
_diffrn_radiation_wavelength 1.54184
_diffrn_reflns_av_R_equivalents 0.0378
_diffrn_reflns_av_unetI/netI 0.0372
_diffrn_reflns_Laue_measured_fraction_full 1.000
_diffrn_reflns_Laue_measured_fraction_max 0.987
_diffrn_reflns_limit_h_max 5
_diffrn_reflns_limit_h_min -9
_diffrn_reflns_limit_k_max 17
_diffrn_reflns_limit_k_min -17
_diffrn_reflns_limit_l_max 25
_diffrn_reflns_limit_l_min -25
_diffrn_reflns_number 14364
_diffrn_reflns_point_group_measured_fraction_full 1.000
_diffrn_reflns_point_group_measured_fraction_max 0.987
_diffrn_reflns_theta_full 67.684
_diffrn_reflns_theta_max 71.281
_diffrn_reflns_theta_min 3.804
_diffrn_source 'fine-focus sealed X-ray tube'
_diffrn_source_type 'Enhance (Cu) X-ray Source'
_exptl_absorpt_coefficient_mu 15.872
_exptl_absorpt_correction_T_max 1.00000
_exptl_absorpt_correction_T_min 0.52536
_exptl_absorpt_correction_type multi-scan
_exptl_absorpt_process_details
;
CrysAlisPro 1.171.40.53 (Rigaku Oxford Diffraction, 2019)
Empirical absorption correction using spherical harmonics,
 implemented in SCALE3 ABSPACK scaling algorithm.
;
_exptl_crystal_colour colourless
_exptl_crystal_colour_primary colourless
_exptl_crystal_density_diffrn 1.864
_exptl_crystal_description block
_exptl_crystal_F_000 1208
_exptl_crystal_size_max 0.2
_exptl_crystal_size_mid 0.2
_exptl_crystal_size_min 0.2
_platon_squeeze_details
;
TITL exp_11525_a.res in P2(1)/c
CELL    7.6065   13.9939   20.8616     90.00     91.09     90.00
SPGR P21/c
# Solvent Accessible Volume =       477
# Electrons Found in S.A.V. =       156
# Note: Atoms in Void as Cxxx and Qxxx all others
C101 0.998 0.117 0.360 !       3.06 eA-3
C102 0.567 0.104 0.362 !       2.82 eA-3
C103 0.495 0.976 0.451 !       2.22 eA-3
C104 0.627 0.606 0.138 !       1.93 eA-3
C105 0.184 0.551 0.035 !       1.56 eA-3
C106 0.783 0.634 0.124 !       1.41 eA-3
C107 0.093 0.541 0.026 !       1.40 eA-3
C108 0.101 0.049 0.434 !       1.15 eA-3
Q109 1.003 0.953 0.220 !       1.09 eA-3
Q110 0.930 0.408 0.329 !       1.06 eA-3
C111 0.467 0.415-0.003 !       0.91 eA-3
C112 0.815 0.510 0.052 !       0.90 eA-3
C113 0.500 1.000 0.500 !       0.87 eA-3
C114 0.697 0.093 0.386 !       0.86 eA-3
C115 0.235 0.064 0.404 !       0.85 eA-3
C116 0.213 0.626 0.072 !       0.84 eA-3
C117 0.234 0.042 0.424 !       0.81 eA-3
Q118 0.147 0.564 0.314 !       0.75 eA-3
C119 1.000 1.000 0.500 !       0.73 eA-3
Q120 0.408 0.263 0.270 !       0.72 eA-3
C121 0.758 0.470 0.033 !       0.71 eA-3
C122 0.620 0.046 0.377 !       0.69 eA-3
Q123 0.675 0.799 0.284 !       0.69 eA-3
Q124 0.352 0.906 0.015 !       0.68 eA-3
Q125 0.074 0.999 0.198 !       0.68 eA-3
C126 0.533 0.026 0.483 !       0.66 eA-3
Q127 0.083 0.449 0.345 !       0.65 eA-3
Q128 0.547 0.808 0.286 !       0.61 eA-3
Q129 0.309 0.056 0.062 !       0.61 eA-3
C130 0.412 0.101 0.421 !       0.60 eA-3
Q131 0.839 0.531 0.403 !       0.60 eA-3
Q132 1.016 0.251 0.032 !       0.60 eA-3
Q133 0.244 0.442 0.346 !       0.59 eA-3
Q134 0.404 0.346 0.201 !       0.59 eA-3
Q135 0.342 0.372 0.266 !       0.57 eA-3
Q136 0.497 0.203 0.378 !       0.56 eA-3
Q137 0.222 0.360 0.000 !       0.56 eA-3
Q138 0.870 0.311 0.124 !       0.56 eA-3
Q139 0.444 0.514 0.285 !       0.54 eA-3
Q140 0.065 0.591 0.204 !       0.54 eA-3
Q141 0.597 0.745 0.191 !       0.53 eA-3
Q142 0.988 0.535 0.390 !       0.53 eA-3
Q143 0.316 0.779 0.309 !       0.53 eA-3
Q144 0.130 0.620 0.265 !       0.53 eA-3
Q145 0.983 0.809 0.392 !       0.53 eA-3
Q146 0.023 0.501 0.341 !       0.52 eA-3
Q147 0.216 0.012 0.190 !       0.52 eA-3
Q148 0.279 0.797 0.355 !       0.52 eA-3
Q149 0.029 0.660 0.346 !       0.51 eA-3
Q150 0.934 0.578 0.207 !       0.51 eA-3
Q151 0.876 0.658 0.249 !       0.50 eA-3
C152 0.312 0.653 0.107 !       0.50 eA-3
;
_refine_diff_density_max 0.734
_refine_diff_density_min -0.799
_refine_diff_density_rms 0.109
_refine_ls_extinction_method none
_refine_ls_goodness_of_fit_ref 1.068
_refine_ls_hydrogen_treatment constr
_refine_ls_matrix_type full
_refine_ls_number_parameters 275
_refine_ls_number_reflns 4259
_refine_ls_number_restraints 0
_refine_ls_restrained_S_all 1.068
_refine_ls_R_factor_all 0.0370
_refine_ls_R_factor_gt 0.0307
_refine_ls_shift/su_max 0.001
_refine_ls_shift/su_mean 0.000
_refine_ls_structure_factor_coef Fsqd
_refine_ls_weighting_details 'w=1/[\s^2^(Fo^2^)+(0.0417P)^2^+1.2633P] where P=(Fo^2^+2Fc^2^)/3'
_refine_ls_weighting_scheme calc
_refine_ls_wR_factor_gt 0.0787
_refine_ls_wR_factor_ref 0.0811
_reflns_Friedel_coverage 0.000
_reflns_number_gt 3730
_reflns_number_total 4259
_reflns_threshold_expression 'I > 2\s(I)'
_cod_data_source_file d1ce00310k2.cif
_cod_data_source_block 4
_cod_depositor_comments 'Adding full bibliography for 7242567--7242568.cif.'
_cod_database_code 7242568
_shelx_shelxl_version_number 2014/7
_shelx_space_group_comment
;
The symmetry employed for this shelxl refinement is uniquely defined
by the following loop, which should always be used as a source of
symmetry information in preference to the above space-group names.
They are only intended as comments.
;
_shelx_estimated_absorpt_t_max 0.143
_shelx_estimated_absorpt_t_min 0.143
_reflns_odcompleteness_completeness 99.90
_reflns_odcompleteness_iscentric 1
_reflns_odcompleteness_theta 66.97
_olex2_refinement_description
;
1. Fixed Uiso
 At 1.2 times of:
  All C(H) groups
 At 1.5 times of:
  All O(H,H) groups
2.a Rotating group:
 O9(H9A,H9B), O10(H10A,H10B), O11(H11A,H11B), O12(H12A,H12B)
2.b Aromatic/amide H refined with riding coordinates:
 C1(H1), C3(H3), C5(H5), C12(H12), C13(H13), C14(H14)
;
_platon_squeeze_void_probe_radius 1.20
_olex2_submission_special_instructions 'No special instructions were received'
_oxdiff_exptl_absorpt_empirical_details
;
Empirical correction (ABSPACK) includes:
- Absorption correction using spherical harmonics
- Frame scaling
;
_oxdiff_exptl_absorpt_empirical_full_max 1.569
_oxdiff_exptl_absorpt_empirical_full_min 0.480

loop_
_space_group_symop_operation_xyz
'x, y, z'
'-x, y+1/2, -z+1/2'
'-x, -y, -z'
'x, -y-1/2, z-1/2'

loop_
_atom_site_label
_atom_site_type_symbol
_atom_site_fract_x
_atom_site_fract_y
_atom_site_fract_z
_atom_site_U_iso_or_equiv
_atom_site_adp_type
_atom_site_occupancy
_atom_site_site_symmetry_order
_atom_site_calc_flag
_atom_site_refinement_flags_posn
_atom_site_refinement_flags_adp
_atom_site_refinement_flags_occupancy
_atom_site_disorder_assembly
_atom_site_disorder_group
Cd1 Cd -0.01362(4) 0.45522(2) 0.31641(2) 0.02687(10) Uani 1 1 d . . . . .
Cd2 Cd 0.37762(3) 0.32957(2) 0.24042(2) 0.02239(9) Uani 1 1 d . . . . .
O1 O 0.2481(5) 0.4055(4) 0.35602(17) 0.0685(15) Uani 1 1 d . . . . .
O2 O 0.4743(5) 0.3135(3) 0.34140(14) 0.0406(9) Uani 1 1 d . . . . .
O3 O 0.0985(4) 0.5013(3) 0.58147(16) 0.0447(10) Uani 1 1 d . . . . .
O4 O 0.2808(4) 0.4641(2) 0.66003(13) 0.0280(7) Uani 1 1 d . . . . .
O5 O 0.6436(4) 0.2551(2) 0.70946(14) 0.0315(7) Uani 1 1 d . . . . .
O6 O 0.5091(4) 0.1595(2) 0.64110(14) 0.0290(7) Uani 1 1 d . . . . .
O7 O 0.8353(4) 0.0716(3) 0.71270(15) 0.0356(8) Uani 1 1 d . . . . .
O8 O 1.1117(4) 0.1075(2) 0.72071(14) 0.0321(7) Uani 1 1 d . . . . .
O9 O 0.1178(7) 0.5920(4) 0.2746(3) 0.0815(16) Uani 1 1 d . . . . .
H9A H 0.1904 0.6282 0.3056 0.122 Uiso 1 1 d GR . . . .
H9B H 0.0368 0.6445 0.2618 0.122 Uiso 1 1 d GR . . . .
O10 O -0.1354(6) 0.3076(3) 0.3358(2) 0.0642(12) Uani 1 1 d . . . . .
H10A H -0.0556 0.2624 0.3325 0.096 Uiso 1 1 d GR . . . .
H10B H -0.2125 0.2923 0.3055 0.096 Uiso 1 1 d GR . . . .
O11 O 0.4696(5) 0.4886(3) 0.24606(19) 0.0480(10) Uani 1 1 d . . . . .
H11A H 0.5358 0.5037 0.2130 0.072 Uiso 1 1 d GR . . . .
H11B H 0.5417 0.4981 0.2793 0.072 Uiso 1 1 d GR . . . .
O12 O 0.2399(6) 0.1860(3) 0.2429(2) 0.0575(11) Uani 1 1 d . . . . .
H12A H 0.2413 0.1635 0.2815 0.086 Uiso 1 1 d GR . . . .
H12B H 0.2994 0.1445 0.2217 0.086 Uiso 1 1 d GR . . . .
C1 C 0.3145(5) 0.4158(3) 0.48936(18) 0.0189(8) Uani 1 1 d . . . . .
H1 H 0.2148 0.4475 0.4741 0.023 Uiso 1 1 calc R . . . .
C2 C 0.4213(5) 0.3659(3) 0.44773(18) 0.0176(7) Uani 1 1 d . . . . .
C3 C 0.5704(5) 0.3187(3) 0.47085(18) 0.0197(8) Uani 1 1 d . . . . .
H3 H 0.6394 0.2845 0.4425 0.024 Uiso 1 1 calc R . . . .
C4 C 0.6183(5) 0.3215(3) 0.53529(19) 0.0186(8) Uani 1 1 d . . . . .
C5 C 0.5112(5) 0.3727(3) 0.57687(18) 0.0187(8) Uani 1 1 d . . . . .
H5 H 0.5420 0.3767 0.6201 0.022 Uiso 1 1 calc R . . . .
C6 C 0.3597(5) 0.4175(3) 0.55436(18) 0.0169(7) Uani 1 1 d . . . . .
C7 C 0.3762(5) 0.3609(3) 0.37729(18) 0.0220(8) Uani 1 1 d . . . . .
C8 C 0.2396(5) 0.4648(3) 0.60048(19) 0.0223(8) Uani 1 1 d . . . . .
C9 C 0.7817(5) 0.2708(3) 0.55702(18) 0.0174(8) Uani 1 1 d . . . . .
C10 C 0.7938(5) 0.2178(3) 0.61372(17) 0.0159(7) Uani 1 1 d . . . . .
C11 C 0.9506(5) 0.1712(3) 0.63075(18) 0.0170(8) Uani 1 1 d . . . . .
C12 C 1.0945(5) 0.1770(3) 0.5908(2) 0.0239(9) Uani 1 1 d . . . . .
H12 H 1.1986 0.1459 0.6021 0.029 Uiso 1 1 calc R . . . .
C13 C 1.0837(5) 0.2284(3) 0.5351(2) 0.0269(9) Uani 1 1 d . . . . .
H13 H 1.1798 0.2310 0.5083 0.032 Uiso 1 1 calc R . . . .
C14 C 0.9295(5) 0.2768(3) 0.51838(19) 0.0241(9) Uani 1 1 d . . . . .
H14 H 0.9248 0.3133 0.4812 0.029 Uiso 1 1 calc R . . . .
C15 C 0.6392(5) 0.2103(3) 0.65771(18) 0.0197(8) Uani 1 1 d . . . . .
C16 C 0.9649(5) 0.1130(3) 0.69111(18) 0.0209(8) Uani 1 1 d . . . . .

loop_
_atom_site_aniso_label
_atom_site_aniso_U_11
_atom_site_aniso_U_22
_atom_site_aniso_U_33
_atom_site_aniso_U_23
_atom_site_aniso_U_13
_atom_site_aniso_U_12
Cd1 0.01824(15) 0.04452(19) 0.01769(15) -0.01035(12) -0.00352(11) 0.01376(12)
Cd2 0.01413(14) 0.03722(17) 0.01585(15) -0.00443(11) 0.00127(10) 0.00417(11)
O1 0.035(2) 0.148(5) 0.0222(18) -0.003(2) -0.0073(15) 0.038(3)
O2 0.056(2) 0.051(2) 0.0151(15) -0.0047(14) -0.0013(15) 0.0193(17)
O3 0.0315(18) 0.077(3) 0.0256(16) -0.0127(17) -0.0024(14) 0.0345(18)
O4 0.0290(16) 0.0386(17) 0.0163(14) -0.0072(12) 0.0000(12) 0.0096(13)
O5 0.0292(16) 0.0455(19) 0.0201(15) -0.0030(14) 0.0090(12) -0.0023(14)
O6 0.0161(14) 0.0446(18) 0.0262(16) 0.0059(13) -0.0004(12) -0.0052(13)
O7 0.0153(14) 0.055(2) 0.0364(18) 0.0265(16) -0.0039(13) -0.0049(14)
O8 0.0152(13) 0.051(2) 0.0298(16) 0.0170(15) -0.0100(12) -0.0015(13)
O9 0.080(3) 0.070(3) 0.095(4) -0.023(3) 0.007(3) -0.042(3)
O10 0.052(3) 0.063(3) 0.076(3) 0.015(2) -0.007(2) -0.006(2)
O11 0.047(2) 0.049(2) 0.047(2) 0.0069(18) -0.0204(18) -0.0172(18)
O12 0.057(3) 0.042(2) 0.074(3) -0.012(2) 0.015(2) -0.0108(19)
C1 0.0122(17) 0.026(2) 0.0187(18) 0.0045(16) -0.0038(14) 0.0040(14)
C2 0.0149(17) 0.0224(19) 0.0156(18) 0.0010(15) -0.0005(14) 0.0027(14)
C3 0.0197(19) 0.024(2) 0.0155(18) 0.0007(15) 0.0049(15) 0.0048(15)
C4 0.0157(18) 0.0218(19) 0.0184(19) 0.0035(15) 0.0021(15) 0.0012(15)
C5 0.0200(18) 0.0236(19) 0.0124(17) 0.0004(15) 0.0002(15) 0.0005(15)
C6 0.0140(17) 0.0194(18) 0.0175(18) 0.0001(15) 0.0016(14) 0.0031(14)
C7 0.0150(18) 0.035(2) 0.0156(19) 0.0008(16) -0.0028(15) -0.0040(16)
C8 0.022(2) 0.029(2) 0.0160(19) -0.0038(16) 0.0010(16) 0.0061(16)
C9 0.0113(17) 0.0243(19) 0.0167(18) 0.0016(15) 0.0014(14) 0.0032(14)
C10 0.0114(17) 0.0228(19) 0.0133(17) 0.0013(15) -0.0019(14) 0.0006(14)
C11 0.0100(16) 0.026(2) 0.0144(18) 0.0028(15) -0.0034(14) -0.0005(14)
C12 0.0146(18) 0.034(2) 0.023(2) 0.0048(17) 0.0008(16) 0.0021(16)
C13 0.0142(18) 0.040(2) 0.027(2) 0.0098(19) 0.0075(16) 0.0023(17)
C14 0.0178(19) 0.037(2) 0.0177(19) 0.0106(17) 0.0031(16) 0.0035(17)
C15 0.0100(17) 0.031(2) 0.0178(19) 0.0113(17) 0.0005(14) 0.0069(15)
C16 0.0172(18) 0.029(2) 0.0168(18) 0.0077(16) -0.0008(15) 0.0026(16)

loop_
_atom_type_symbol
_atom_type_description
_atom_type_scat_dispersion_real
_atom_type_scat_dispersion_imag
_atom_type_scat_source
C C 0.0181 0.0091 'International Tables Vol C Tables 4.2.6.8 and 6.1.1.4'
H H 0.0000 0.0000 'International Tables Vol C Tables 4.2.6.8 and 6.1.1.4'
Cd Cd 0.1185 4.6533 'International Tables Vol C Tables 4.2.6.8 and 6.1.1.4'
O O 0.0492 0.0322 'International Tables Vol C Tables 4.2.6.8 and 6.1.1.4'

loop_
_geom_angle_atom_site_label_1
_geom_angle_atom_site_label_2
_geom_angle_atom_site_label_3
_geom_angle
_geom_angle_site_symmetry_1
_geom_angle_site_symmetry_3
_geom_angle_publ_flag
O1 Cd1 O3 90.22(12) . 3_566 ?
O1 Cd1 O4 145.29(12) . 3_566 ?
O1 Cd1 O7 132.13(12) . 4_465 ?
O1 Cd1 O8 80.18(11) . 4_465 ?
O1 Cd1 O9 90.5(2) . . ?
O1 Cd1 O10 90.81(19) . . ?
O1 Cd1 C8 117.43(13) . 3_566 ?
O3 Cd1 O4 55.45(10) 3_566 3_566 ?
O3 Cd1 O7 135.61(11) 3_566 4_465 ?
O3 Cd1 O8 169.74(11) 3_566 4_465 ?
O3 Cd1 O9 104.84(17) 3_566 . ?
O3 Cd1 C8 27.34(12) 3_566 3_566 ?
O4 Cd1 O7 82.41(9) 3_566 4_465 ?
O4 Cd1 O8 134.41(10) 3_566 4_465 ?
O4 Cd1 C8 28.11(11) 3_566 3_566 ?
O7 Cd1 C8 109.57(11) 4_465 3_566 ?
O8 Cd1 O7 52.95(9) 4_465 4_465 ?
O8 Cd1 C8 162.38(11) 4_465 3_566 ?
O9 Cd1 O4 93.51(16) . 3_566 ?
O9 Cd1 O7 89.61(16) . 4_465 ?
O9 Cd1 O8 79.04(15) . 4_465 ?
O9 Cd1 C8 100.46(16) . 3_566 ?
O10 Cd1 O3 87.39(16) . 3_566 ?
O10 Cd1 O4 92.38(14) . 3_566 ?
O10 Cd1 O7 80.46(15) . 4_465 ?
O10 Cd1 O8 89.13(15) . 4_465 ?
O10 Cd1 O9 167.69(17) . . ?
O10 Cd1 C8 89.78(15) . 3_566 ?
O2 Cd2 O5 86.60(11) . 4_565 ?
O2 Cd2 O6 135.19(12) . 4_565 ?
O2 Cd2 O8 119.63(12) . 4_465 ?
O2 Cd2 O11 87.45(13) . . ?
O2 Cd2 O12 91.89(16) . . ?
O2 Cd2 C15 110.30(12) . 4_565 ?
O5 Cd2 C15 27.35(11) 4_565 4_565 ?
O6 Cd2 O5 54.76(10) 4_565 4_565 ?
O6 Cd2 O11 81.29(13) 4_565 . ?
O6 Cd2 C15 27.60(12) 4_565 4_565 ?
O8 Cd2 O5 153.26(10) 4_465 4_565 ?
O8 Cd2 O6 102.32(11) 4_465 4_565 ?
O8 Cd2 O11 84.46(13) 4_465 . ?
O8 Cd2 O12 86.34(14) 4_465 . ?
O8 Cd2 C15 129.41(12) 4_465 4_565 ?
O11 Cd2 O5 103.11(13) . 4_565 ?
O11 Cd2 C15 90.30(13) . 4_565 ?
O12 Cd2 O5 87.79(13) . 4_565 ?
O12 Cd2 O6 106.60(14) . 4_565 ?
O12 Cd2 O11 169.02(15) . . ?
O12 Cd2 C15 100.19(14) . 4_565 ?
C7 O1 Cd1 167.5(5) . . ?
C7 O2 Cd2 108.7(3) . . ?
C8 O3 Cd1 93.9(3) . 3_566 ?
C8 O4 Cd1 90.1(2) . 3_566 ?
C15 O5 Cd2 88.6(2) . 4_566 ?
C15 O6 Cd2 93.8(2) . 4_566 ?
C16 O7 Cd1 91.7(2) . 4_666 ?
Cd2 O8 Cd1 111.33(12) 4_666 4_666 ?
C16 O8 Cd1 93.9(2) . 4_666 ?
C16 O8 Cd2 148.3(3) . 4_666 ?
Cd1 O9 H9A 114.6 . . ?
Cd1 O9 H9B 116.1 . . ?
H9A O9 H9B 97.7 . . ?
Cd1 O10 H10A 110.6 . . ?
Cd1 O10 H10B 110.9 . . ?
H10A O10 H10B 102.8 . . ?
Cd2 O11 H11A 111.2 . . ?
Cd2 O11 H11B 111.2 . . ?
H11A O11 H11B 102.8 . . ?
Cd2 O12 H12A 110.2 . . ?
Cd2 O12 H12B 109.7 . . ?
H12A O12 H12B 103.7 . . ?
C2 C1 H1 120.6 . . ?
C2 C1 C6 118.8(3) . . ?
C6 C1 H1 120.6 . . ?
C1 C2 C3 120.3(3) . . ?
C1 C2 C7 120.6(3) . . ?
C3 C2 C7 119.1(3) . . ?
C2 C3 H3 119.3 . . ?
C4 C3 C2 121.4(3) . . ?
C4 C3 H3 119.3 . . ?
C3 C4 C5 118.0(3) . . ?
C3 C4 C9 118.8(3) . . ?
C5 C4 C9 123.1(3) . . ?
C4 C5 H5 119.6 . . ?
C6 C5 C4 120.8(3) . . ?
C6 C5 H5 119.6 . . ?
C1 C6 C8 119.5(3) . . ?
C5 C6 C1 120.7(3) . . ?
C5 C6 C8 119.8(3) . . ?
O1 C7 O2 121.8(4) . . ?
O1 C7 C2 119.5(4) . . ?
O2 C7 C2 118.6(4) . . ?
O3 C8 Cd1 58.7(2) . 3_566 ?
O3 C8 O4 120.5(4) . . ?
O3 C8 C6 120.7(4) . . ?
O4 C8 Cd1 61.8(2) . 3_566 ?
O4 C8 C6 118.8(4) . . ?
C6 C8 Cd1 177.8(3) . 3_566 ?
C10 C9 C4 123.3(3) . . ?
C10 C9 C14 118.6(3) . . ?
C14 C9 C4 118.0(3) . . ?
C9 C10 C11 120.3(3) . . ?
C9 C10 C15 120.8(3) . . ?
C11 C10 C15 118.9(3) . . ?
C10 C11 C16 120.9(3) . . ?
C12 C11 C10 119.9(3) . . ?
C12 C11 C16 119.2(3) . . ?
C11 C12 H12 119.9 . . ?
C13 C12 C11 120.3(4) . . ?
C13 C12 H12 119.9 . . ?
C12 C13 H13 119.8 . . ?
C12 C13 C14 120.3(4) . . ?
C14 C13 H13 119.8 . . ?
C9 C14 H14 119.7 . . ?
C13 C14 C9 120.6(4) . . ?
C13 C14 H14 119.7 . . ?
O5 C15 Cd2 64.0(2) . 4_566 ?
O5 C15 O6 121.9(4) . . ?
O5 C15 C10 118.9(4) . . ?
O6 C15 Cd2 58.6(2) . 4_566 ?
O6 C15 C10 119.2(4) . . ?
C10 C15 Cd2 171.6(3) . 4_566 ?
O7 C16 O8 119.7(4) . . ?
O7 C16 C11 120.9(3) . . ?
O8 C16 C11 119.3(3) . . ?

loop_
_geom_bond_atom_site_label_1
_geom_bond_atom_site_label_2
_geom_bond_distance
_geom_bond_site_symmetry_2
_geom_bond_publ_flag
Cd1 O1 2.251(3) . ?
Cd1 O3 2.319(3) 3_566 ?
Cd1 O4 2.384(3) 3_566 ?
Cd1 O7 2.459(3) 4_465 ?
Cd1 O8 2.396(3) 4_465 ?
Cd1 O9 2.336(5) . ?
Cd1 O10 2.303(4) . ?
Cd1 C8 2.707(4) 3_566 ?
Cd2 O2 2.230(3) . ?
Cd2 O5 2.443(3) 4_565 ?
Cd2 O6 2.323(3) 4_565 ?
Cd2 O8 2.237(3) 4_465 ?
Cd2 O11 2.335(4) . ?
Cd2 O12 2.268(4) . ?
Cd2 C15 2.717(4) 4_565 ?
O1 C7 1.232(6) . ?
O2 C7 1.257(5) . ?
O3 Cd1 2.319(3) 3_566 ?
O3 C8 1.246(5) . ?
O4 Cd1 2.384(3) 3_566 ?
O4 C8 1.275(5) . ?
O5 Cd2 2.443(3) 4_566 ?
O5 C15 1.248(5) . ?
O6 Cd2 2.323(3) 4_566 ?
O6 C15 1.261(5) . ?
O7 Cd1 2.459(3) 4_666 ?
O7 C16 1.236(5) . ?
O8 Cd1 2.396(3) 4_666 ?
O8 Cd2 2.237(3) 4_666 ?
O8 C16 1.268(5) . ?
O9 H9A 0.9816 . ?
O9 H9B 0.9923 . ?
O10 H10A 0.8804 . ?
O10 H10B 0.8806 . ?
O11 H11A 0.8868 . ?
O11 H11B 0.8859 . ?
O12 H12A 0.8643 . ?
O12 H12B 0.8637 . ?
C1 H1 0.9300 . ?
C1 C2 1.389(5) . ?
C1 C6 1.393(5) . ?
C2 C3 1.390(5) . ?
C2 C7 1.504(5) . ?
C3 H3 0.9300 . ?
C3 C4 1.387(6) . ?
C4 C5 1.399(5) . ?
C4 C9 1.494(5) . ?
C5 H5 0.9300 . ?
C5 C6 1.386(5) . ?
C6 C8 1.494(5) . ?
C8 Cd1 2.707(4) 3_566 ?
C9 C10 1.398(5) . ?
C9 C14 1.398(5) . ?
C10 C11 1.399(5) . ?
C10 C15 1.509(5) . ?
C11 C12 1.390(5) . ?
C11 C16 1.502(5) . ?
C12 H12 0.9300 . ?
C12 C13 1.368(6) . ?
C13 H13 0.9300 . ?
C13 C14 1.393(6) . ?
C14 H14 0.9300 . ?
C15 Cd2 2.716(4) 4_566 ?

loop_
_platon_squeeze_void_nr
_platon_squeeze_void_average_x
_platon_squeeze_void_average_y
_platon_squeeze_void_average_z
_platon_squeeze_void_volume
_platon_squeeze_void_count_electrons
_platon_squeeze_void_content
1 -0.030 0.000 0.500 236 78 ' '
2 -0.037 0.500 1.000 235 78 ' '
